data_4022546
loop_
_publ_author_name
'Kamil Paruch'
'Libor Vyklick\'y'
'David Zhigang Wang'
'Thomas J. Katz'
'Christopher Incarvito'
'Lev Zakharov'
'Arnold L. Rheingold'

_publ_section_title
;
 Functionalizations of [6]- and [7]Helicenes at Their Most
 Sterically Hindered Positions
;
_journal_name_full 'Journal of Organic Chemistry'
_journal_page_first 8539
_journal_page_last 8544
_journal_paper_doi 10.1021/jo035057t
_journal_volume 68
_journal_year 2003
_chemical_formula_sum 'C35 H30 Cl2 O8'
_chemical_formula_weight 649.49
_chemical_name_systematic
;
 ?
;
_space_group_IT_number 14
_symmetry_cell_setting monoclinic
_symmetry_space_group_name_Hall '-P 2ybc'
_symmetry_space_group_name_H-M 'P 1 21/c 1'
_atom_sites_solution_hydrogens geom
_atom_sites_solution_primary direct
_atom_sites_solution_secondary difmap
_audit_creation_method SHELXL-97
_cell_angle_alpha 90.00
_cell_angle_beta 97.165(4)
_cell_angle_gamma 90.00
_cell_formula_units_Z 4
_cell_length_a 10.8059(19)
_cell_length_b 13.875(3)
_cell_length_c 19.881(4)
_cell_measurement_temperature 173(2)
_cell_volume 2957.7(9)
_computing_cell_refinement 'Bruker SMART'
_computing_data_collection 'Bruker SMART'
_computing_data_reduction 'Bruker SHELXTL'
_computing_molecular_graphics 'Bruker SHELXTL'
_computing_publication_material 'Bruker SHELXTL'
_computing_structure_refinement 'SHELXL-97 (Sheldrick, 1997)'
_computing_structure_solution 'SHELXS-97 (Sheldrick, 1990)'
_diffrn_ambient_temperature 173(2)
_diffrn_measured_fraction_theta_full 0.897
_diffrn_measured_fraction_theta_max 0.897
_diffrn_measurement_device_type 'CCD area detector'
_diffrn_measurement_method 'phi and omega scans'
_diffrn_radiation_monochromator graphite
_diffrn_radiation_source 'fine-focus sealed tube'
_diffrn_radiation_type MoK\a
_diffrn_radiation_wavelength 0.71073
_diffrn_reflns_av_R_equivalents 0.0419
_diffrn_reflns_av_sigmaI/netI 0.0375
_diffrn_reflns_limit_h_max 12
_diffrn_reflns_limit_h_min -12
_diffrn_reflns_limit_k_max 15
_diffrn_reflns_limit_k_min -16
_diffrn_reflns_limit_l_max 23
_diffrn_reflns_limit_l_min -20
_diffrn_reflns_number 10813
_diffrn_reflns_theta_full 25.00
_diffrn_reflns_theta_max 25.00
_diffrn_reflns_theta_min 1.79
_exptl_absorpt_coefficient_mu 0.276
_exptl_absorpt_correction_T_max 0.9730
_exptl_absorpt_correction_T_min 0.9470
_exptl_absorpt_correction_type multi-scan
_exptl_absorpt_process_details SADABS
_exptl_crystal_colour Yellow
_exptl_crystal_density_diffrn 1.459
_exptl_crystal_density_method 'not measured'
_exptl_crystal_description Plate
_exptl_crystal_F_000 1352
_exptl_crystal_size_max 0.20
_exptl_crystal_size_mid 0.20
_exptl_crystal_size_min 0.10
_refine_diff_density_max 0.592
_refine_diff_density_min -0.735
_refine_diff_density_rms 0.129
_refine_ls_extinction_method none
_refine_ls_goodness_of_fit_ref 1.789
_refine_ls_hydrogen_treatment mixed
_refine_ls_matrix_type full
_refine_ls_number_parameters 414
_refine_ls_number_reflns 4682
_refine_ls_number_restraints 0
_refine_ls_restrained_S_all 1.789
_refine_ls_R_factor_all 0.1035
_refine_ls_R_factor_gt 0.0836
_refine_ls_shift/su_max 0.030
_refine_ls_shift/su_mean 0.001
_refine_ls_structure_factor_coef Fsqd
_refine_ls_weighting_details 'calc w=1/[\s^2^(Fo^2^)+(0.1450P)^2^+0.0000P] where P=(Fo^2^+2Fc^2^)/3'
_refine_ls_weighting_scheme calc
_refine_ls_wR_factor_gt 0.2709
_refine_ls_wR_factor_ref 0.3134
_reflns_number_gt 3930
_reflns_number_total 4682
_reflns_threshold_expression >2sigma(I)
_cod_data_source_file jo035057tsi20030722_023403.cif
_cod_data_source_block katz20
_cod_depositor_comments
;
The following automatic conversions were performed:
'_symmetry_cell_setting' value 'Monoclinic' changed to 'monoclinic'
according to '/home/saulius/struct/CIF-dictionaries/cif_core.dic'
dictionary named 'cif_core.dic' version 2.4.1 from
2010-06-29.

'_exptl_absorpt_correction_type' value 'Multi-scan' changed
to 'multi-scan' according to
'/home/saulius/struct/CIF-dictionaries/cif_core.dic' dictionary named
'cif_core.dic' version 2.4.1 from 2010-06-29.

Automatic conversion script
Id: cif_fix_enum 1527 2010-12-29 10:47:43Z saulius 
;
_cod_original_sg_symbol_H-M 'P 21/c'
_cod_database_code 4022546

loop_
_symmetry_equiv_pos_as_xyz
'x, y, z'
'-x, y+1/2, -z+1/2'
'-x, -y, -z'
'x, -y-1/2, z-1/2'

loop_
_atom_site_label
_atom_site_type_symbol
_atom_site_fract_x
_atom_site_fract_y
_atom_site_fract_z
_atom_site_U_iso_or_equiv
_atom_site_adp_type
_atom_site_occupancy
_atom_site_symmetry_multiplicity
_atom_site_calc_flag
_atom_site_refinement_flags
O1 O 0.8596(4) 0.3602(2) -0.27972(18) 0.0253(9) Uani 1 1 d .
H1 H 0.763(8) 0.393(5) -0.250(4) 0.07(2) Uiso 1 1 d .
O2 O 0.7617(4) 0.4292(2) -0.1816(2) 0.0316(10) Uani 1 1 d .
O3 O 1.3219(4) 0.3987(3) -0.13033(19) 0.0306(9) Uani 1 1 d .
O4 O 1.3997(4) 0.3405(3) -0.36755(19) 0.0341(10) Uani 1 1 d .
O5 O 0.5532(4) 0.1372(3) -0.3874(2) 0.0331(10) Uani 1 1 d .
O6 O 0.7133(4) 0.0671(2) -0.14741(18) 0.0268(9) Uani 1 1 d .
O7 O 1.2612(4) 0.0654(2) -0.17884(19) 0.0291(9) Uani 1 1 d .
O8 O 1.1212(4) 0.1264(2) -0.28101(18) 0.0234(9) Uani 1 1 d .
H8 H 1.191(6) 0.115(4) -0.251(3) 0.021(15) Uiso 1 1 d .
C1 C 0.9718(5) 0.3635(3) -0.2400(2) 0.0179(11) Uani 1 1 d .
C2 C 0.9761(5) 0.4007(3) -0.1742(2) 0.0198(11) Uani 1 1 d .
C3 C 1.0963(5) 0.4095(3) -0.1357(2) 0.0262(13) Uani 1 1 d .
H3A H 1.1021 0.4296 -0.0897 0.031 Uiso 1 1 calc R
C4 C 1.2023(5) 0.3900(3) -0.1631(3) 0.0249(12) Uani 1 1 d .
C5 C 1.1975(5) 0.3576(3) -0.2318(2) 0.0203(11) Uani 1 1 d .
C6 C 1.0793(5) 0.3353(3) -0.2687(3) 0.0235(12) Uani 1 1 d .
C7 C 1.3086(5) 0.3523(3) -0.2630(3) 0.0239(12) Uani 1 1 d .
H7A H 1.3877 0.3605 -0.2369 0.029 Uiso 1 1 calc R
C8 C 1.3005(5) 0.3354(3) -0.3311(3) 0.0253(12) Uani 1 1 d .
C9 C 1.1868(6) 0.3079(3) -0.3699(3) 0.0268(13) Uani 1 1 d .
C10 C 1.0791(5) 0.2957(3) -0.3369(2) 0.0200(11) Uani 1 1 d .
C11 C 1.1776(6) 0.2930(3) -0.4418(3) 0.0269(13) Uani 1 1 d .
H11A H 1.2504 0.2980 -0.4639 0.032 Uiso 1 1 calc R
C12 C 1.0679(6) 0.2720(3) -0.4783(3) 0.0262(13) Uani 1 1 d .
H12A H 1.0604 0.2737 -0.5264 0.031 Uiso 1 1 calc R
C13 C 0.9630(5) 0.2472(3) -0.4454(2) 0.0232(12) Uani 1 1 d .
C14 C 0.9755(5) 0.2460(3) -0.3736(2) 0.0188(11) Uani 1 1 d .
C15 C 0.8464(6) 0.2232(3) -0.4833(2) 0.0251(12) Uani 1 1 d .
H15A H 0.8377 0.2259 -0.5314 0.030 Uiso 1 1 calc R
C16 C 0.7471(6) 0.1966(3) -0.4514(3) 0.0267(13) Uani 1 1 d .
H16A H 0.6663 0.1908 -0.4761 0.032 Uiso 1 1 calc R
C17 C 0.7669(5) 0.1775(3) -0.3797(2) 0.0224(12) Uani 1 1 d .
C18 C 0.8838(5) 0.1910(3) -0.3418(2) 0.0203(12) Uani 1 1 d .
C19 C 0.6631(6) 0.1433(3) -0.3461(3) 0.0264(13) Uani 1 1 d .
C20 C 0.6803(5) 0.1224(3) -0.2793(3) 0.0243(12) Uani 1 1 d .
H20A H 0.6103 0.1088 -0.2563 0.029 Uiso 1 1 calc R
C21 C 0.8018(6) 0.1208(3) -0.2434(2) 0.0235(12) Uani 1 1 d .
C22 C 0.9053(5) 0.1487(3) -0.2755(2) 0.0191(11) Uani 1 1 d .
C23 C 0.8205(5) 0.0859(3) -0.1750(2) 0.0223(12) Uani 1 1 d .
C24 C 0.9375(6) 0.0696(3) -0.1440(3) 0.0249(12) Uani 1 1 d .
H24A H 0.9484 0.0477 -0.0984 0.030 Uiso 1 1 calc R
C25 C 1.0453(5) 0.0843(3) -0.1781(2) 0.0242(12) Uani 1 1 d .
C26 C 1.0268(5) 0.1221(3) -0.2439(2) 0.0200(11) Uani 1 1 d .
C27 C 0.8671(6) 0.4370(3) -0.1484(3) 0.0240(12) Uani 1 1 d .
C28 C 0.8780(6) 0.4869(4) -0.0804(3) 0.0307(13) Uani 1 1 d .
H28A H 0.7951 0.5068 -0.0708 0.046 Uiso 1 1 calc R
H28B H 0.9316 0.5437 -0.0814 0.046 Uiso 1 1 calc R
H28C H 0.9146 0.4424 -0.0451 0.046 Uiso 1 1 calc R
C29 C 1.3332(6) 0.4250(4) -0.0598(3) 0.0320(13) Uani 1 1 d .
H29A H 1.4216 0.4295 -0.0417 0.048 Uiso 1 1 calc R
H29B H 1.2927 0.3760 -0.0345 0.048 Uiso 1 1 calc R
H29C H 1.2929 0.4875 -0.0550 0.048 Uiso 1 1 calc R
C30 C 1.5167(6) 0.3709(5) -0.3329(3) 0.0398(15) Uani 1 1 d .
H30A H 1.5793 0.3715 -0.3646 0.060 Uiso 1 1 calc R
H30B H 1.5429 0.3263 -0.2956 0.060 Uiso 1 1 calc R
H30C H 1.5082 0.4359 -0.3147 0.060 Uiso 1 1 calc R
C31 C 0.4471(6) 0.1004(5) -0.3578(3) 0.0451(16) Uani 1 1 d .
H31A H 0.3739 0.0993 -0.3923 0.068 Uiso 1 1 calc R
H31B H 0.4303 0.1421 -0.3202 0.068 Uiso 1 1 calc R
H31C H 0.4650 0.0349 -0.3409 0.068 Uiso 1 1 calc R
C32 C 0.7248(7) 0.0429(4) -0.0774(3) 0.0344(15) Uani 1 1 d .
H32A H 0.6418 0.0309 -0.0642 0.052 Uiso 1 1 calc R
H32B H 0.7643 0.0963 -0.0506 0.052 Uiso 1 1 calc R
H32C H 0.7760 -0.0152 -0.0693 0.052 Uiso 1 1 calc R
C33 C 1.1687(5) 0.0526(3) -0.1482(3) 0.0234(11) Uani 1 1 d .
C34 C 1.1841(6) 0.0038(4) -0.0808(3) 0.0346(14) Uani 1 1 d .
H34A H 1.2721 -0.0129 -0.0682 0.052 Uiso 1 1 calc R
H34B H 1.1334 -0.0549 -0.0832 0.052 Uiso 1 1 calc R
H34C H 1.1570 0.0473 -0.0466 0.052 Uiso 1 1 calc R
C35 C 0.4707(6) 0.2006(4) -0.1248(3) 0.0346(14) Uani 1 1 d .
H35A H 0.4912 0.1392 -0.1463 0.041 Uiso 1 1 calc R
H35B H 0.3906 0.2244 -0.1487 0.041 Uiso 1 1 calc R
Cl1 Cl 0.45485(17) 0.17994(12) -0.03762(8) 0.0481(5) Uani 1 1 d .
Cl2 Cl 0.58978(14) 0.28622(10) -0.13274(7) 0.0364(5) Uani 1 1 d .

loop_
_atom_site_aniso_label
_atom_site_aniso_U_11
_atom_site_aniso_U_22
_atom_site_aniso_U_33
_atom_site_aniso_U_23
_atom_site_aniso_U_13
_atom_site_aniso_U_12
O1 0.032(2) 0.0203(16) 0.0242(18) 0.0013(13) 0.0050(19) 0.0041(15)
O2 0.037(3) 0.0269(18) 0.033(2) -0.0069(15) 0.014(2) -0.0055(17)
O3 0.025(2) 0.042(2) 0.0251(19) -0.0079(16) 0.0010(18) 0.0051(17)
O4 0.037(3) 0.038(2) 0.032(2) -0.0006(16) 0.021(2) -0.0010(17)
O5 0.028(2) 0.040(2) 0.030(2) 0.0028(16) 0.001(2) -0.0022(17)
O6 0.027(2) 0.0325(19) 0.0216(18) 0.0052(14) 0.0055(18) 0.0008(15)
O7 0.026(2) 0.0282(18) 0.031(2) 0.0037(15) -0.0044(19) 0.0025(15)
O8 0.027(2) 0.0240(17) 0.0189(17) 0.0034(13) 0.0013(19) 0.0045(15)
C1 0.023(3) 0.013(2) 0.019(2) 0.0032(17) 0.006(2) -0.0023(18)
C2 0.023(3) 0.020(2) 0.015(2) 0.0000(18) -0.004(2) -0.005(2)
C3 0.041(4) 0.018(2) 0.021(2) -0.0022(18) 0.011(3) 0.002(2)
C4 0.030(3) 0.020(2) 0.025(3) -0.0020(19) 0.006(3) 0.001(2)
C5 0.019(3) 0.018(2) 0.023(2) -0.0001(18) -0.001(2) -0.0004(19)
C6 0.034(3) 0.015(2) 0.023(2) 0.0023(18) 0.008(3) 0.000(2)
C7 0.022(3) 0.020(2) 0.030(3) 0.0007(19) 0.004(3) 0.000(2)
C8 0.030(3) 0.018(2) 0.030(3) 0.0011(19) 0.009(3) 0.003(2)
C9 0.043(4) 0.015(2) 0.025(3) 0.0023(18) 0.011(3) 0.000(2)
C10 0.030(3) 0.013(2) 0.017(2) 0.0036(17) 0.003(2) 0.0040(19)
C11 0.038(4) 0.022(2) 0.023(3) 0.0039(19) 0.014(3) 0.003(2)
C12 0.042(4) 0.020(2) 0.017(2) 0.0026(18) 0.003(3) 0.003(2)
C13 0.040(4) 0.014(2) 0.014(2) 0.0017(17) -0.003(3) 0.003(2)
C14 0.021(3) 0.013(2) 0.023(2) -0.0008(17) 0.005(2) 0.0034(19)
C15 0.040(4) 0.019(2) 0.015(2) 0.0004(18) 0.001(3) 0.005(2)
C16 0.040(4) 0.020(2) 0.020(2) -0.0017(19) 0.000(3) -0.003(2)
C17 0.032(3) 0.015(2) 0.020(2) -0.0010(17) 0.004(3) 0.006(2)
C18 0.033(3) 0.012(2) 0.015(2) -0.0017(17) 0.001(2) 0.003(2)
C19 0.033(4) 0.020(2) 0.026(3) -0.0035(19) 0.002(3) 0.003(2)
C20 0.031(3) 0.022(2) 0.020(2) 0.0033(19) 0.005(3) 0.004(2)
C21 0.041(4) 0.013(2) 0.017(2) 0.0017(17) 0.006(3) 0.003(2)
C22 0.029(3) 0.013(2) 0.015(2) -0.0010(17) 0.003(2) 0.0013(19)
C23 0.035(3) 0.013(2) 0.019(2) 0.0006(17) 0.005(3) 0.003(2)
C24 0.036(4) 0.020(2) 0.019(2) 0.0039(18) 0.004(3) 0.005(2)
C25 0.036(3) 0.016(2) 0.021(2) -0.0013(18) 0.002(3) 0.003(2)
C26 0.030(3) 0.0117(19) 0.018(2) -0.0013(17) 0.002(2) 0.0005(19)
C27 0.037(4) 0.015(2) 0.020(2) -0.0001(18) 0.008(3) -0.006(2)
C28 0.033(3) 0.035(3) 0.024(3) -0.002(2) 0.005(3) 0.009(2)
C29 0.029(3) 0.039(3) 0.025(3) -0.008(2) -0.005(3) -0.003(3)
C30 0.029(4) 0.048(3) 0.044(4) -0.007(3) 0.011(3) -0.003(3)
C31 0.035(4) 0.053(4) 0.044(3) 0.008(3) -0.006(3) -0.005(3)
C32 0.060(4) 0.025(2) 0.020(2) 0.004(2) 0.008(3) 0.005(3)
C33 0.026(3) 0.019(2) 0.024(2) -0.0027(19) -0.003(3) 0.000(2)
C34 0.043(4) 0.033(3) 0.026(3) 0.007(2) -0.002(3) 0.005(3)
C35 0.031(3) 0.030(3) 0.043(3) -0.004(2) 0.005(3) -0.008(2)
Cl1 0.0510(12) 0.0502(9) 0.0473(10) -0.0018(7) 0.0229(9) -0.0059(7)
Cl2 0.0311(9) 0.0368(8) 0.0422(8) 0.0021(6) 0.0080(7) -0.0058(6)

loop_
_atom_type_symbol
_atom_type_description
_atom_type_scat_dispersion_real
_atom_type_scat_dispersion_imag
_atom_type_scat_source
C C 0.0033 0.0016 'International Tables Vol C Tables 4.2.6.8 and 6.1.1.4'
H H 0.0000 0.0000 'International Tables Vol C Tables 4.2.6.8 and 6.1.1.4'
O O 0.0106 0.0060 'International Tables Vol C Tables 4.2.6.8 and 6.1.1.4'
Cl Cl 0.1484 0.1585 'International Tables Vol C Tables 4.2.6.8 and 6.1.1.4'

loop_
_geom_angle_atom_site_label_1
_geom_angle_atom_site_label_2
_geom_angle_atom_site_label_3
_geom_angle
C4 O3 C29 116.3(4)
C8 O4 C30 117.7(4)
C19 O5 C31 117.1(4)
C23 O6 C32 117.6(5)
O1 C1 C2 118.5(4)
O1 C1 C6 118.2(4)
C2 C1 C6 123.1(5)
C1 C2 C3 117.0(4)
C1 C2 C27 122.0(5)
C3 C2 C27 120.7(4)
C4 C3 C2 121.6(5)
C3 C4 O3 125.6(5)
C3 C4 C5 120.9(5)
O3 C4 C5 113.5(4)
C7 C5 C6 121.1(4)
C7 C5 C4 120.0(5)
C6 C5 C4 118.8(5)
C1 C6 C5 117.5(4)
C1 C6 C10 125.0(5)
C5 C6 C10 117.1(5)
C8 C7 C5 119.2(5)
C7 C8 O4 123.9(5)
C7 C8 C9 122.0(5)
O4 C8 C9 114.1(4)
C10 C9 C8 119.0(5)
C10 C9 C11 119.0(5)
C8 C9 C11 121.9(5)
C9 C10 C14 117.1(4)
C9 C10 C6 118.6(5)
C14 C10 C6 124.2(5)
C12 C11 C9 121.1(5)
C11 C12 C13 120.3(5)
C14 C13 C12 119.1(5)
C14 C13 C15 119.8(5)
C12 C13 C15 121.1(4)
C13 C14 C10 118.5(4)
C13 C14 C18 117.4(5)
C10 C14 C18 124.1(4)
C16 C15 C13 120.9(5)
C15 C16 C17 118.8(5)
C18 C17 C16 121.3(5)
C18 C17 C19 119.6(4)
C16 C17 C19 119.1(5)
C17 C18 C22 118.0(4)
C17 C18 C14 117.0(4)
C22 C18 C14 124.9(5)
C20 C19 O5 125.6(5)
C20 C19 C17 120.2(5)
O5 C19 C17 114.2(4)
C19 C20 C21 120.3(5)
C22 C21 C20 120.4(4)
C22 C21 C23 119.8(5)
C20 C21 C23 119.8(5)
C21 C22 C26 117.8(4)
C21 C22 C18 118.8(5)
C26 C22 C18 122.9(4)
C24 C23 O6 125.1(4)
C24 C23 C21 120.1(5)
O6 C23 C21 114.8(5)
C23 C24 C25 121.9(4)
C26 C25 C24 117.8(5)
C26 C25 C33 120.7(5)
C24 C25 C33 121.3(4)
O8 C26 C25 120.3(5)
O8 C26 C22 117.9(4)
C25 C26 C22 121.5(5)
O2 C27 C2 121.1(4)
O2 C27 C28 118.6(5)
C2 C27 C28 120.3(5)
O7 C33 C25 120.4(4)
O7 C33 C34 119.8(5)
C25 C33 C34 119.8(5)
Cl2 C35 Cl1 110.6(3)

loop_
_geom_bond_atom_site_label_1
_geom_bond_atom_site_label_2
_geom_bond_distance
O1 C1 1.363(7)
O2 C27 1.248(7)
O3 C4 1.377(7)
O3 C29 1.440(6)
O4 C8 1.368(6)
O4 C30 1.426(7)
O5 C19 1.360(7)
O5 C31 1.444(7)
O6 C23 1.367(6)
O6 C32 1.421(6)
O7 C33 1.246(6)
O8 C26 1.332(6)
C1 C2 1.401(6)
C1 C6 1.413(7)
C2 C3 1.429(8)
C2 C27 1.433(7)
C3 C4 1.356(8)
C4 C5 1.434(7)
C5 C7 1.420(7)
C5 C6 1.425(8)
C6 C10 1.462(6)
C7 C8 1.365(7)
C8 C9 1.419(9)
C9 C10 1.417(7)
C9 C11 1.434(7)
C10 C14 1.435(7)
C11 C12 1.343(8)
C12 C13 1.420(7)
C13 C14 1.417(7)
C13 C15 1.425(8)
C14 C18 1.455(7)
C15 C16 1.364(8)
C16 C17 1.440(7)
C17 C18 1.401(8)
C17 C19 1.454(8)
C18 C22 1.435(6)
C19 C20 1.349(7)
C20 C21 1.414(8)
C21 C22 1.410(7)
C21 C23 1.433(7)
C22 C26 1.432(8)
C23 C24 1.355(8)
C24 C25 1.433(8)
C25 C26 1.400(7)
C25 C33 1.459(8)
C27 C28 1.509(7)
C33 C34 1.492(7)
C35 Cl2 1.773(6)
C35 Cl1 1.787(6)

loop_
_cod_related_entry_id
_cod_related_entry_database
_cod_related_entry_code
1 ChemSpider 30658566
